data_4305072
loop_
_publ_author_name
'Garikoitz Beobide'
'Wen-guo Wang'
'Oscar Castillo'
'Antonio Luque'
'Pascual Rom\'an'
'Giulia Tagliabue'
'Simona Galli'
'Jorge A. R. Navarro'

_publ_contact_author
;
 Oscar Castillo. Departamento de Quimica Inorganica. 
 Facultad de Ciencia y Tecnologia
 Universidad del Pais Vasco,  Apdo. 644, E-48080 Bilbao, Spain
;
_publ_contact_author_email qipcacao@lg.ehu.es
_publ_contact_author_fax '+34-946 013 500'
_publ_contact_author_phone '+34-946 015 991'
_publ_section_title
;
Manganese(II) Pyrimidine-4,6-dicarboxylates: Synthetic, Structural,
Magnetic, and Adsorption Insights
;
_journal_name_full 'Inorganic Chemistry'
_journal_page_first 5267
_journal_page_last 5277
_journal_paper_doi 10.1021/ic8002788
_journal_volume 47
_journal_year 2008
_chemical_formula_moiety 'C12 H14 Fe Mn N4 O13, 2(H2 O)'
_chemical_formula_structural 'C12 H14 Fe Mn N4 O13, 2(H2 O)'
_chemical_formula_sum 'C12 H18 Fe Mn N4 O15'
_chemical_formula_weight 569.09
_chemical_name_systematic
; 
catena-[di(mu-pyrimidine-4,6-dicarboxylato-N,O:N,O)-
pentaacua-iron(II)manganese(II)-water (1/2)]
;
_space_group_IT_number 2
_symmetry_cell_setting triclinic
_symmetry_Int_Tables_number 2
_symmetry_space_group_name_Hall '-P 1'
_symmetry_space_group_name_H-M 'P -1'
_atom_sites_solution_hydrogens geom
_atom_sites_solution_primary direct
_atom_sites_solution_secondary difmap
_audit_creation_method SHELXL-97
_cell_angle_alpha 100.388(1)
_cell_angle_beta 103.293(1)
_cell_angle_gamma 103.764(1)
_cell_formula_units_Z 2
_cell_length_a 7.7854(6)
_cell_length_b 10.2442(8)
_cell_length_c 13.3952(11)
_cell_measurement_reflns_used 11435
_cell_measurement_temperature 298(2)
_cell_measurement_theta_max 28.31
_cell_measurement_theta_min 1.61
_cell_volume 978.15(13)
_computing_cell_refinement 'CrysAlis CCD (Oxford Diffraction, 2003)'
_computing_data_collection 'CrysAlis CCD (Oxford Diffraction, 2003)'
_computing_data_reduction 'CrysAlis RED (Oxford Diffraction, 2003)'
_computing_molecular_graphics 'Ortep-3 (Farrugia, 1997)'
_computing_publication_material 'WinGX (Farrugia, 1999)'
_computing_structure_refinement 'SHELXL-97 (Sheldrick, 1997)'
_computing_structure_solution 'Sir92 (Altamore et al., 1993)'
_diffrn_ambient_temperature 298(2)
_diffrn_measured_fraction_theta_full 0.972
_diffrn_measured_fraction_theta_max 0.972
_diffrn_measurement_device_type 'Bruker Nonius'
_diffrn_measurement_method \w
_diffrn_radiation_monochromator graphite
_diffrn_radiation_source 'fine-focus sealed tube'
_diffrn_radiation_type MoK\a
_diffrn_radiation_wavelength 0.71073
_diffrn_reflns_av_R_equivalents 0.0207
_diffrn_reflns_av_sigmaI/netI 0.0276
_diffrn_reflns_limit_h_max 10
_diffrn_reflns_limit_h_min -10
_diffrn_reflns_limit_k_max 13
_diffrn_reflns_limit_k_min -13
_diffrn_reflns_limit_l_max 17
_diffrn_reflns_limit_l_min -17
_diffrn_reflns_number 11435
_diffrn_reflns_theta_full 28.31
_diffrn_reflns_theta_max 28.31
_diffrn_reflns_theta_min 1.61
_diffrn_standards_decay_% 0
_diffrn_standards_interval_count 0
_diffrn_standards_interval_time 0
_diffrn_standards_number 0
_exptl_absorpt_coefficient_mu 1.477
_exptl_absorpt_correction_T_max 1.00
_exptl_absorpt_correction_T_min 0.82
_exptl_absorpt_correction_type empirical
_exptl_absorpt_process_details
; 
SADABS
Bruker Nonius area detector scaling and absorption correction
v2.05
;
_exptl_crystal_colour 'dark brown'
_exptl_crystal_density_diffrn 1.932
_exptl_crystal_density_meas 1.93(1)
_exptl_crystal_density_method 'flotation method'
_exptl_crystal_description tabullar
_exptl_crystal_F_000 578
_exptl_crystal_size_max 0.32
_exptl_crystal_size_mid 0.24
_exptl_crystal_size_min 0.10
_refine_diff_density_max 0.412
_refine_diff_density_min -0.268
_refine_diff_density_rms 0.067
_refine_ls_extinction_method none
_refine_ls_goodness_of_fit_ref 1.158
_refine_ls_hydrogen_treatment mixed
_refine_ls_matrix_type full
_refine_ls_number_parameters 354
_refine_ls_number_reflns 4727
_refine_ls_number_restraints 13
_refine_ls_restrained_S_all 1.156
_refine_ls_R_factor_all 0.0401
_refine_ls_R_factor_gt 0.0358
_refine_ls_shift/su_max 0.001
_refine_ls_shift/su_mean 0.000
_refine_ls_structure_factor_coef Fsqd
_refine_ls_weighting_details 'calc w=1/[\s^2^(Fo^2^)+(0.0394P)^2^+0.4648P] where P=(Fo^2^+2Fc^2^)/3'
_refine_ls_weighting_scheme calc
_refine_ls_wR_factor_gt 0.0897
_refine_ls_wR_factor_ref 0.0924
_reflns_number_gt 4060
_reflns_number_total 4727
_reflns_threshold_expression >2sigma(I)
_cod_data_source_file ic8002788-file003_4.cif
_cod_data_source_block compound5
_cod_database_code 4305072

loop_
_symmetry_equiv_pos_as_xyz
'x, y, z'
'-x, -y, -z'

loop_
_atom_site_label
_atom_site_type_symbol
_atom_site_fract_x
_atom_site_fract_y
_atom_site_fract_z
_atom_site_U_iso_or_equiv
_atom_site_adp_type
_atom_site_occupancy
_atom_site_symmetry_multiplicity
_atom_site_calc_flag
_atom_site_refinement_flags
_atom_site_disorder_assembly
_atom_site_disorder_group
Fe1 Fe 0.21766(4) 1.00332(3) 0.80260(2) 0.02460(10) Uani 1 1 d . . .
Mn1 Mn 0.81024(5) 1.49165(4) 0.70101(3) 0.02622(11) Uani 1 1 d . . .
O2W O 0.3433(3) 0.8364(2) 0.79337(15) 0.0388(4) Uani 1 1 d D . .
H2WB H 0.392(4) 0.828(4) 0.7410(17) 0.059(10) Uiso 1 1 d D . .
H2WA H 0.389(4) 0.794(3) 0.839(2) 0.053(10) Uiso 1 1 d D . .
O1W O 0.0086(3) 0.9081(2) 0.86097(17) 0.0406(5) Uani 1 1 d D . .
H1WB H -0.073(3) 0.949(3) 0.873(2) 0.041(8) Uiso 1 1 d D . .
H1WA H -0.019(5) 0.8192(7) 0.856(3) 0.069(11) Uiso 1 1 d D . .
O4W O 0.7628(3) 1.6807(2) 0.64943(18) 0.0434(5) Uani 1 1 d D . .
H4WB H 0.849(3) 1.753(2) 0.650(3) 0.062(11) Uiso 1 1 d D . .
H4WA H 0.674(3) 1.715(4) 0.658(3) 0.072(12) Uiso 1 1 d D . .
O3W O 0.5600(3) 1.5019(2) 0.75623(16) 0.0423(5) Uani 1 1 d D . .
H3WB H 0.564(5) 1.571(2) 0.8059(18) 0.056(10) Uiso 1 1 d D . .
H3WA H 0.454(2) 1.468(3) 0.7084(19) 0.056(10) Uiso 1 1 d D . .
O5W O 1.0639(3) 1.5789(2) 0.65867(18) 0.0461(5) Uani 1 1 d D . .
H5WA H 1.109(4) 1.517(3) 0.629(2) 0.059(11) Uiso 1 1 d D . .
H5WB H 1.141(4) 1.6606(18) 0.690(3) 0.082(13) Uiso 1 1 d D . .
O6W O -0.2396(3) 0.6085(2) 0.41211(16) 0.0421(5) Uani 1 1 d D . .
H6WB H -0.149(3) 0.685(2) 0.430(3) 0.072(12) Uiso 1 1 d D . .
H6WA H -0.260(6) 0.573(4) 0.464(2) 0.081(14) Uiso 1 1 d D . .
O7W O -0.2431(3) 1.0411(2) 0.8876(2) 0.0508(6) Uani 1 1 d D . .
H7WB H -0.210(5) 1.119(4) 0.927(3) 0.050(10) Uiso 1 1 d . . .
H7WA H -0.337(4) 1.015(6) 0.911(4) 0.13(2) Uiso 1 1 d D . .
N11 N 0.1484(3) 1.20720(19) 0.83303(14) 0.0234(4) Uani 1 1 d . . .
C12 C 0.0295(3) 1.2568(2) 0.77314(17) 0.0253(5) Uani 1 1 d . . .
H12 H -0.0445 1.1987 0.7081 0.030 Uiso 1 1 calc R . .
N13 N 0.0083(3) 1.38274(19) 0.79911(15) 0.0246(4) Uani 1 1 d . . .
C14 C 0.1150(3) 1.4660(2) 0.89254(17) 0.0226(4) Uani 1 1 d . . .
C15 C 0.2439(3) 1.4244(2) 0.95975(17) 0.0241(4) Uani 1 1 d . . .
H15 H 0.3190 1.4831 1.0243 0.029 Uiso 1 1 calc R . .
C16 C 0.2558(3) 1.2923(2) 0.92671(17) 0.0230(4) Uani 1 1 d . . .
C17 C 0.0834(3) 1.6070(2) 0.92449(18) 0.0243(4) Uani 1 1 d . . .
C18 C 0.3878(3) 1.2319(2) 0.99314(18) 0.0255(5) Uani 1 1 d . . .
N23 N 0.6085(3) 1.2560(2) 0.66159(15) 0.0248(4) Uani 1 1 d . . .
C22 C 0.5345(3) 1.1970(2) 0.72877(18) 0.0261(5) Uani 1 1 d . . .
H22 H 0.5953 1.2319 0.8007 0.031 Uiso 1 1 calc R . .
N21 N 0.3798(2) 1.09182(19) 0.70094(14) 0.0232(4) Uani 1 1 d . . .
C26 C 0.2958(3) 1.0393(2) 0.59706(17) 0.0221(4) Uani 1 1 d . . .
C25 C 0.3652(3) 1.0911(2) 0.52181(17) 0.0232(4) Uani 1 1 d . . .
H25 H 0.3088 1.0524 0.4498 0.028 Uiso 1 1 calc R . .
C24 C 0.5227(3) 1.2033(2) 0.55810(17) 0.0227(4) Uani 1 1 d . . .
C27 C 0.1181(3) 0.9208(2) 0.56893(17) 0.0239(4) Uani 1 1 d . . .
C28 C 0.6050(3) 1.2796(2) 0.48494(18) 0.0265(5) Uani 1 1 d . . .
O172 O 0.1759(2) 1.68135(17) 1.01212(14) 0.0357(4) Uani 1 1 d . . .
O171 O -0.0413(2) 1.63228(17) 0.85804(13) 0.0301(4) Uani 1 1 d . . .
O181 O 0.4019(2) 1.11751(17) 0.94830(13) 0.0315(4) Uani 1 1 d . . .
O182 O 0.4708(3) 1.29763(19) 1.08608(13) 0.0365(4) Uani 1 1 d . . .
O281 O 0.0532(2) 0.90314(17) 0.64590(13) 0.0299(4) Uani 1 1 d . . .
O282 O 0.0521(2) 0.85314(18) 0.47585(13) 0.0336(4) Uani 1 1 d . . .
O271 O 0.7157(3) 1.39750(19) 0.52953(14) 0.0407(5) Uani 1 1 d . . .
O272 O 0.5517(2) 1.22085(19) 0.38906(13) 0.0333(4) Uani 1 1 d . . .

loop_
_atom_site_aniso_label
_atom_site_aniso_U_11
_atom_site_aniso_U_22
_atom_site_aniso_U_33
_atom_site_aniso_U_23
_atom_site_aniso_U_13
_atom_site_aniso_U_12
Fe1 0.02667(18) 0.02261(18) 0.02303(18) 0.00411(13) 0.00510(13) 0.00753(13)
Mn1 0.02534(18) 0.02411(19) 0.02628(19) 0.00636(14) 0.00270(14) 0.00625(14)
O2W 0.0539(12) 0.0479(11) 0.0335(10) 0.0222(9) 0.0195(9) 0.0337(10)
O1W 0.0455(11) 0.0285(10) 0.0602(13) 0.0162(9) 0.0298(10) 0.0154(8)
O4W 0.0349(10) 0.0326(10) 0.0622(13) 0.0192(10) 0.0066(10) 0.0103(9)
O3W 0.0327(10) 0.0429(11) 0.0415(11) -0.0074(9) 0.0059(9) 0.0108(9)
O5W 0.0428(12) 0.0354(11) 0.0557(13) 0.0040(10) 0.0195(10) 0.0038(9)
O6W 0.0400(11) 0.0415(12) 0.0364(11) 0.0088(9) 0.0052(9) 0.0026(9)
O7W 0.0446(12) 0.0367(12) 0.0689(15) 0.0038(11) 0.0153(11) 0.0157(10)
N11 0.0242(9) 0.0209(9) 0.0228(9) 0.0042(7) 0.0030(7) 0.0070(7)
C12 0.0247(11) 0.0236(11) 0.0213(10) 0.0024(8) -0.0023(9) 0.0062(9)
N13 0.0248(9) 0.0233(9) 0.0234(9) 0.0054(7) 0.0020(8) 0.0079(7)
C14 0.0222(10) 0.0194(10) 0.0252(11) 0.0052(8) 0.0054(9) 0.0057(8)
C15 0.0233(10) 0.0227(11) 0.0226(11) 0.0026(8) 0.0009(9) 0.0073(9)
C16 0.0229(10) 0.0227(11) 0.0226(10) 0.0072(8) 0.0038(9) 0.0069(8)
C17 0.0239(10) 0.0211(11) 0.0285(11) 0.0070(9) 0.0079(9) 0.0069(8)
C18 0.0265(11) 0.0251(11) 0.0245(11) 0.0075(9) 0.0033(9) 0.0100(9)
N23 0.0221(9) 0.0258(10) 0.0221(9) 0.0039(7) 0.0018(7) 0.0049(7)
C22 0.0263(11) 0.0271(11) 0.0213(10) 0.0048(9) 0.0026(9) 0.0062(9)
N21 0.0232(9) 0.0214(9) 0.0218(9) 0.0035(7) 0.0026(7) 0.0060(7)
C26 0.0217(10) 0.0199(10) 0.0229(10) 0.0040(8) 0.0034(8) 0.0069(8)
C25 0.0242(10) 0.0222(11) 0.0196(10) 0.0027(8) 0.0023(8) 0.0061(8)
C24 0.0239(10) 0.0233(11) 0.0236(10) 0.0059(8) 0.0069(9) 0.0115(8)
C27 0.0241(10) 0.0201(10) 0.0257(11) 0.0075(9) 0.0017(9) 0.0071(8)
C28 0.0251(11) 0.0275(12) 0.0276(12) 0.0075(9) 0.0071(9) 0.0091(9)
O172 0.0379(10) 0.0270(9) 0.0337(9) -0.0025(7) -0.0020(8) 0.0129(8)
O171 0.0332(9) 0.0255(8) 0.0311(9) 0.0061(7) 0.0025(7) 0.0147(7)
O181 0.0348(9) 0.0263(8) 0.0304(9) 0.0037(7) -0.0006(7) 0.0156(7)
O182 0.0451(10) 0.0379(10) 0.0230(8) 0.0008(7) -0.0040(8) 0.0236(8)
O281 0.0268(8) 0.0311(9) 0.0258(8) 0.0083(7) 0.0034(7) 0.0003(7)
O282 0.0347(9) 0.0299(9) 0.0252(8) 0.0020(7) 0.0013(7) -0.0002(7)
O271 0.0502(11) 0.0315(10) 0.0307(9) 0.0086(8) 0.0088(8) -0.0041(8)
O272 0.0369(9) 0.0388(10) 0.0222(8) 0.0060(7) 0.0090(7) 0.0083(8)

loop_
_atom_type_symbol
_atom_type_description
_atom_type_scat_dispersion_real
_atom_type_scat_dispersion_imag
_atom_type_scat_source
C C 0.0033 0.0016 'International Tables Vol C Tables 4.2.6.8 and 6.1.1.4'
H H 0.0000 0.0000 'International Tables Vol C Tables 4.2.6.8 and 6.1.1.4'
N N 0.0061 0.0033 'International Tables Vol C Tables 4.2.6.8 and 6.1.1.4'
O O 0.0106 0.0060 'International Tables Vol C Tables 4.2.6.8 and 6.1.1.4'
Fe Fe 0.3463 0.8444 'International Tables Vol C Tables 4.2.6.8 and 6.1.1.4'
Mn Mn 0.3368 0.7283 'International Tables Vol C Tables 4.2.6.8 and 6.1.1.4'

loop_
_geom_angle_atom_site_label_1
_geom_angle_atom_site_label_2
_geom_angle_atom_site_label_3
_geom_angle
_geom_angle_site_symmetry_1
_geom_angle_site_symmetry_3
_geom_angle_publ_flag
O1W Fe1 O181 96.82(8) . . ?
O1W Fe1 O281 90.39(8) . . ?
O181 Fe1 O281 172.63(7) . . ?
O1W Fe1 O2W 95.85(8) . . ?
O181 Fe1 O2W 93.80(7) . . ?
O281 Fe1 O2W 86.92(7) . . ?
O1W Fe1 N21 164.70(8) . . ?
O181 Fe1 N21 97.39(7) . . ?
O281 Fe1 N21 75.28(6) . . ?
O2W Fe1 N21 88.83(7) . . ?
O1W Fe1 N11 91.60(7) . . ?
O181 Fe1 N11 75.40(6) . . ?
O281 Fe1 N11 103.00(7) . . ?
O2W Fe1 N11 167.57(8) . . ?
N21 Fe1 N11 86.53(7) . . ?
O171 Mn1 O271 163.14(7) 1_655 . ?
O171 Mn1 O5W 84.58(8) 1_655 . ?
O271 Mn1 O5W 80.34(8) . . ?
O171 Mn1 O4W 86.40(7) 1_655 . ?
O271 Mn1 O4W 82.85(8) . . ?
O5W Mn1 O4W 76.78(8) . . ?
O171 Mn1 O3W 82.95(7) 1_655 . ?
O271 Mn1 O3W 107.93(8) . . ?
O5W Mn1 O3W 154.77(8) . . ?
O4W Mn1 O3W 80.62(8) . . ?
O171 Mn1 N13 71.17(6) 1_655 1_655 ?
O271 Mn1 N13 113.63(7) . 1_655 ?
O5W Mn1 N13 81.57(8) . 1_655 ?
O4W Mn1 N13 150.13(7) . 1_655 ?
O3W Mn1 N13 114.62(7) . 1_655 ?
O171 Mn1 N23 127.37(7) 1_655 . ?
O271 Mn1 N23 69.17(6) . . ?
O5W Mn1 N23 132.29(7) . . ?
O4W Mn1 N23 131.46(7) . . ?
O3W Mn1 N23 71.99(7) . . ?
N13 Mn1 N23 78.41(6) 1_655 . ?
C12 N11 C16 116.90(18) . . ?
C12 N11 Fe1 131.50(15) . . ?
C16 N11 Fe1 111.51(14) . . ?
N13 C12 N11 125.3(2) . . ?
C12 N13 C14 117.18(19) . . ?
C12 N13 Mn1 130.11(15) . 1_455 ?
C14 N13 Mn1 112.68(14) . 1_455 ?
N13 C14 C15 121.7(2) . . ?
N13 C14 C17 117.02(19) . . ?
C15 C14 C17 121.2(2) . . ?
C16 C15 C14 117.1(2) . . ?
N11 C16 C15 121.7(2) . . ?
N11 C16 C18 115.41(19) . . ?
C15 C16 C18 122.9(2) . . ?
O172 C17 O171 127.1(2) . . ?
O172 C17 C14 117.2(2) . . ?
O171 C17 C14 115.70(19) . . ?
O182 C18 O181 125.6(2) . . ?
O182 C18 C16 118.1(2) . . ?
O181 C18 C16 116.27(19) . . ?
C22 N23 C24 117.18(19) . . ?
C22 N23 Mn1 126.30(15) . . ?
C24 N23 Mn1 112.80(14) . . ?
N23 C22 N21 125.1(2) . . ?
C22 N21 C26 117.16(19) . . ?
C22 N21 Fe1 129.19(15) . . ?
C26 N21 Fe1 113.23(14) . . ?
N21 C26 C25 121.7(2) . . ?
N21 C26 C27 115.38(19) . . ?
C25 C26 C27 122.87(19) . . ?
C26 C25 C24 117.0(2) . . ?
N23 C24 C25 121.7(2) . . ?
N23 C24 C28 115.26(19) . . ?
C25 C24 C28 123.0(2) . . ?
O282 C27 O281 126.9(2) . . ?
O282 C27 C26 118.0(2) . . ?
O281 C27 C26 115.11(19) . . ?
O272 C28 O271 127.9(2) . . ?
O272 C28 C24 117.2(2) . . ?
O271 C28 C24 115.0(2) . . ?
C17 O171 Mn1 123.04(14) . 1_455 ?
C18 O181 Fe1 120.51(14) . . ?
C27 O281 Fe1 119.67(14) . . ?
C28 O271 Mn1 125.61(16) . . ?

loop_
_geom_bond_atom_site_label_1
_geom_bond_atom_site_label_2
_geom_bond_distance
_geom_bond_site_symmetry_2
_geom_bond_publ_flag
Fe1 O1W 2.0779(19) . ?
Fe1 O181 2.0798(17) . ?
Fe1 O281 2.1120(16) . ?
Fe1 O2W 2.1617(18) . ?
Fe1 N21 2.2276(19) . ?
Fe1 N11 2.2690(19) . ?
Mn1 O171 2.1984(17) 1_655 ?
Mn1 O271 2.1987(18) . ?
Mn1 O5W 2.209(2) . ?
Mn1 O4W 2.2514(19) . ?
Mn1 O3W 2.255(2) . ?
Mn1 N13 2.4012(18) 1_655 ?
Mn1 N23 2.4348(19) . ?
N11 C12 1.337(3) . ?
N11 C16 1.345(3) . ?
C12 N13 1.334(3) . ?
N13 C14 1.335(3) . ?
N13 Mn1 2.4012(18) 1_455 ?
C14 C15 1.388(3) . ?
C14 C17 1.524(3) . ?
C15 C16 1.377(3) . ?
C16 C18 1.521(3) . ?
C17 O172 1.226(3) . ?
C17 O171 1.268(3) . ?
C18 O182 1.242(3) . ?
C18 O181 1.258(3) . ?
N23 C22 1.333(3) . ?
N23 C24 1.339(3) . ?
C22 N21 1.335(3) . ?
N21 C26 1.341(3) . ?
C26 C25 1.377(3) . ?
C26 C27 1.525(3) . ?
C25 C24 1.383(3) . ?
C24 C28 1.520(3) . ?
C27 O282 1.234(3) . ?
C27 O281 1.271(3) . ?
C28 O272 1.241(3) . ?
C28 O271 1.251(3) . ?
O171 Mn1 2.1984(17) 1_455 ?
